data_2011715
loop_
_publ_author_name
'Lawrentz, Ulf'
'Grahn, Walter'
'Dix, Ina'
'Jones, Peter G.'

_publ_section_title
2,4-Bis{[6-(2,2-dimethylpropyl)-3-ethyl-1,3-benzothiazol-2(3<i>H</i>)-ylidene]methyl}cyclobutenediylium-1,3-diolate
_journal_issue 1
_journal_name_full 'Acta Crystallographica Section C'
_journal_page_first 126
_journal_page_last 128
_journal_paper_doi 10.1107/S0108270100015626
_journal_volume 57
_journal_year 2001
_chemical_formula_moiety 'C34 H40 N2 O2 S2'
_chemical_formula_sum 'C34 H40 N2 O2 S2'
_chemical_formula_weight 572.80
_chemical_melting_point 557
_chemical_name_systematic
;\
2,4-Bis{[6-(2,2-dimethylpropyl)-3-ethyl-1,3-benzothiazol-2(3H)-ylidene]methyl}-\
cyclobutenediylium-1,3-diolate
;
_space_group_IT_number 14
_symmetry_cell_setting monoclinic
_symmetry_space_group_name_Hall '-P 2yn'
_symmetry_space_group_name_H-M 'P 1 21/n 1'
_audit_creation_method SHELXL97
_cell_angle_alpha 90
_cell_angle_beta 100.129(3)
_cell_angle_gamma 90
_cell_formula_units_Z 4
_cell_length_a 12.4285(14)
_cell_length_b 14.4182(14)
_cell_length_c 17.8511(18)
_cell_measurement_reflns_used 6569
_cell_measurement_temperature 143(2)
_cell_measurement_theta_max 28
_cell_measurement_theta_min 2
_cell_volume 3149.0(6)
_computing_cell_refinement 'SAINT (Bruker, 1998)'
_computing_data_collection 'SMART (Bruker, 1998)'
_computing_data_reduction SAINT
_computing_molecular_graphics 'XP (Siemens 1994)'
_computing_publication_material SHELXL97
_computing_structure_refinement 'SHELXL97 (Sheldrick, 1997)'
_computing_structure_solution 'SHELXS97 (Sheldrick, 1990)'
_diffrn_ambient_temperature 143(2)
_diffrn_detector_area_resol_mean 8.192
_diffrn_measured_fraction_theta_full .999
_diffrn_measured_fraction_theta_max .999
_diffrn_measurement_device_type 'Bruker SMART 1000 CCD'
_diffrn_measurement_method '\w scan'
_diffrn_radiation_monochromator graphite
_diffrn_radiation_source 'fine-focus sealed tube'
_diffrn_radiation_type MoK\a
_diffrn_radiation_wavelength .71073
_diffrn_reflns_av_R_equivalents .119
_diffrn_reflns_av_sigmaI/netI .083
_diffrn_reflns_limit_h_max 15
_diffrn_reflns_limit_h_min -15
_diffrn_reflns_limit_k_max 18
_diffrn_reflns_limit_k_min -18
_diffrn_reflns_limit_l_max 22
_diffrn_reflns_limit_l_min -22
_diffrn_reflns_number 42373
_diffrn_reflns_theta_full 26.37
_diffrn_reflns_theta_max 26.37
_diffrn_reflns_theta_min 1.83
_diffrn_standards_decay_% negligible
_exptl_absorpt_coefficient_mu .201
_exptl_absorpt_correction_type none
_exptl_crystal_colour 'metallic green'
_exptl_crystal_density_diffrn 1.208
_exptl_crystal_density_meas ?
_exptl_crystal_description tablet
_exptl_crystal_F_000 1224
_exptl_crystal_size_max .42
_exptl_crystal_size_mid .31
_exptl_crystal_size_min .08
_refine_diff_density_max .31
_refine_diff_density_min -.21
_refine_ls_extinction_method none
_refine_ls_goodness_of_fit_ref .90
_refine_ls_hydrogen_treatment constr
_refine_ls_matrix_type full
_refine_ls_number_parameters 369
_refine_ls_number_reflns 6437
_refine_ls_number_restraints 0
_refine_ls_restrained_S_all .90
_refine_ls_R_factor_all .087
_refine_ls_R_factor_gt .041
_refine_ls_shift/su_max .001
_refine_ls_shift/su_mean .000
_refine_ls_structure_factor_coef Fsqd
_refine_ls_weighting_details 'calc w = 1/[\s^2^(Fo^2^)+(0.0396P)^2^] where P=(Fo^2^+2Fc^2^)/3'
_refine_ls_weighting_scheme calc
_refine_ls_wR_factor_ref .092
_reflns_number_gt 3919
_reflns_number_total 6437
_reflns_threshold_expression I>2\s(I)
_cod_data_source_file gg1026.cif
_cod_data_source_block IV
_cod_depositor_comments
;
 Properly folding the multi-line value of the _chemical_name_systematic
 data item.

 Antanas Vaitkus,
 2017-04-03

The following automatic conversions were performed:
'_geom_bond_publ_flag' value 'Y' changed to 'y' according to
'/home/saulius/struct/CIF-dictionaries/cif_core.dic' dictionary named
'cif_core.dic' version 2.4.1 from 2010-06-29 (8 times).

Automatic conversion script
Id: cif_fix_enum 1527 2010-12-29 10:47:43Z saulius 

The following automatic conversions were performed:

'_geom_bond_publ_flag' value 'Y' changed to 'y' according to
/home/saulius/struct/CIF-dictionaries/cif_core.dic dictionary named
'cif_core.dic' version 2.4.1 from 2010-06-29 (8
times).

'_geom_angle_publ_flag' value 'Y' changed to 'y' according
to /home/saulius/struct/CIF-dictionaries/cif_core.dic dictionary
named 'cif_core.dic' version 2.4.1 from 2010-06-29 (6 times).

Automatic conversion script
Id: cif_fix_values 1715 2011-07-08 13:25:40Z adriana 

The following automatic conversions were performed:

'_exptl_crystal_density_meas' value 'not measured' was changed to '?'
- the value is perceived as not measured.

Automatic conversion script
Id: cif_fix_values 3008 2015-01-20 13:52:24Z robertas 
;
_cod_original_sg_symbol_H-M 'P 21/n'
_cod_database_code 2011715
_cod_database_fobs_code 2011715

loop_
_symmetry_equiv_pos_as_xyz
'x, y, z'
'-x+1/2, y+1/2, -z+1/2'
'-x, -y, -z'
'x-1/2, -y-1/2, z-1/2'

loop_
_atom_site_label
_atom_site_fract_x
_atom_site_fract_y
_atom_site_fract_z
_atom_site_U_iso_or_equiv
_atom_site_adp_type
_atom_site_calc_flag
_atom_site_refinement_flags
_atom_site_occupancy
_atom_site_disorder_assembly
_atom_site_disorder_group
_atom_site_type_symbol
S1 .44301(4) .63693(3) .64377(3) .02383(13) Uani d . 1 . . S
S2 .36893(4) .50910(3) .21133(3) .02324(13) Uani d . 1 . . S
O1 .47618(13) .63576(10) .33133(8) .0341(4) Uani d . 1 . . O
O2 .30818(13) .52403(11) .51790(8) .0420(4) Uani d . 1 . . O
N1 .58921(13) .75773(11) .62757(9) .0232(4) Uani d . 1 . . N
N2 .22015(14) .38715(11) .22076(9) .0238(4) Uani d . 1 . . N
C2 .52304(16) .69329(13) .58653(11) .0215(5) Uani d . 1 . . C
C2' .28322(16) .45159(13) .26433(11) .0220(5) Uani d . 1 . . C
C4 .62736(17) .82995(14) .75715(12) .0267(5) Uani d . 1 . . C
H4 .6809 .8719 .7453 .032 Uiso calc R 1 . . H
C4' .18988(18) .31995(14) .08992(11) .0278(5) Uani d . 1 . . C
H4' .1338 .2788 .0990 .033 Uiso calc R 1 . . H
C5 .59874(17) .82922(14) .82843(12) .0272(5) Uani d . 1 . . C
H5 .6340 .8715 .8656 .033 Uiso calc R 1 . . H
C5' .22467(18) .32088(14) .02045(12) .0294(5) Uani d . 1 . . C
H5' .1922 .2788 -.0179 .035 Uiso calc R 1 . . H
C6 .52034(17) .76907(14) .84830(11) .0243(5) Uani d . 1 . . C
C6' .30552(17) .38116(14) .00448(11) .0259(5) Uani d . 1 . . C
C7 .47039(16) .70581(13) .79353(11) .0224(5) Uani d . 1 . . C
H7 .4178 .6630 .8055 .027 Uiso calc R 1 . . H
C7' .35293(17) .44267(14) .06159(11) .0250(5) Uani d . 1 . . C
H7' .4081 .4847 .0525 .030 Uiso calc R 1 . . H
C8 .49822(16) .70612(13) .72194(11) .0216(4) Uani d . 1 . . C
C8' .31887(16) .44167(13) .13123(11) .0228(5) Uani d . 1 . . C
C9 .57549(16) .76737(13) .70311(11) .0219(5) Uani d . 1 . . C
C9' .23894(16) .38062(13) .14610(11) .0232(5) Uani d . 1 . . C
C10 .51879(16) .67561(13) .50994(11) .0228(5) Uani d . 1 . . C
H10 .5696 .7083 .4858 .027 Uiso calc R 1 . . H
C10' .28191(17) .46941(13) .34020(11) .0228(5) Uani d . 1 . . C
H10' .2294 .4367 .3627 .027 Uiso calc R 1 . . H
C11 .44854(16) .61548(13) .46441(11) .0234(5) Uani d . 1 . . C
C11' .35005(17) .53077(13) .38725(11) .0234(5) Uani d . 1 . . C
C12 .43508(17) .59930(14) .38219(12) .0251(5) Uani d . 1 . . C
C12' .35881(18) .55052(14) .46857(12) .0269(5) Uani d . 1 . . C
C13 .65792(17) .82210(14) .59233(12) .0291(5) Uani d . 1 . . C
H13A .6862 .7896 .5509 .035 Uiso calc R 1 . . H
H13B .7213 .8413 .6309 .035 Uiso calc R 1 . . H
C13' .14042(17) .32814(14) .24998(12) .0298(5) Uani d . 1 . . C
H13C .1671 .3153 .3046 .036 Uiso calc R 1 . . H
H13D .1343 .2682 .2225 .036 Uiso calc R 1 . . H
C14 .59498(19) .90745(15) .56027(13) .0383(6) Uani d . 1 . . C
H14A .5332 .8888 .5212 .046 Uiso calc R 1 . . H
H14B .6433 .9485 .5376 .046 Uiso calc R 1 . . H
H14C .5678 .9403 .6012 .046 Uiso calc R 1 . . H
C14' .0293(2) .37254(19) .24085(16) .0542(7) Uani d . 1 . . C
H14D .0342 .4303 .2702 .065 Uiso calc R 1 . . H
H14E -.0217 .3301 .2595 .065 Uiso calc R 1 . . H
H14F .0029 .3861 .1870 .065 Uiso calc R 1 . . H
C15 .48974(17) .77370(14) .92613(11) .0266(5) Uani d . 1 . . C
H15A .5551 .7931 .9628 .032 Uiso calc R 1 . . H
H15B .4704 .7104 .9405 .032 Uiso calc R 1 . . H
C15' .34501(18) .37823(15) -.07093(11) .0329(5) Uani d . 1 . . C
H15C .3441 .3128 -.0878 .039 Uiso calc R 1 . . H
H15D .4221 .3991 -.0623 .039 Uiso calc R 1 . . H
C16 .39452(18) .83935(14) .93539(12) .0294(5) Uani d . 1 . . C
C16' .28109(18) .43615(16) -.13643(12) .0322(5) Uani d . 1 . . C
C17 .28588(18) .80404(16) .89063(13) .0391(6) Uani d . 1 . . C
H17A .2273 .8473 .8970 .047 Uiso calc R 1 . . H
H17B .2699 .7427 .9096 .047 Uiso calc R 1 . . H
H17C .2909 .7995 .8366 .047 Uiso calc R 1 . . H
C17' .16539(19) .40016(18) -.15955(14) .0466(7) Uani d . 1 . . C
H17D .1272 .4369 -.2023 .056 Uiso calc R 1 . . H
H17E .1267 .4052 -.1164 .056 Uiso calc R 1 . . H
H17F .1675 .3350 -.1750 .056 Uiso calc R 1 . . H
C18 .3867(2) .84076(16) 1.02004(13) .0416(6) Uani d . 1 . . C
H18A .4545 .8662 1.0493 .050 Uiso calc R 1 . . H
H18B .3759 .7775 1.0373 .050 Uiso calc R 1 . . H
H18C .3249 .8796 1.0277 .050 Uiso calc R 1 . . H
C18' .3403(2) .4300(2) -.20422(13) .0532(7) Uani d . 1 . . C
H18D .3487 .3647 -.2174 .064 Uiso calc R 1 . . H
H18E .4126 .4588 -.1910 .064 Uiso calc R 1 . . H
H18F .2977 .4625 -.2478 .064 Uiso calc R 1 . . H
C19 .4159(2) .93736(14) .90934(13) .0391(6) Uani d . 1 . . C
H19A .4179 .9369 .8547 .047 Uiso calc R 1 . . H
H19B .4862 .9595 .9373 .047 Uiso calc R 1 . . H
H19C .3574 .9787 .9193 .047 Uiso calc R 1 . . H
C19' .2769(2) .53795(17) -.11306(14) .0535(8) Uani d . 1 . . C
H19D .3513 .5605 -.0949 .064 Uiso calc R 1 . . H
H19E .2338 .5437 -.0723 .064 Uiso calc R 1 . . H
H19F .2429 .5749 -.1570 .064 Uiso calc R 1 . . H

loop_
_atom_site_aniso_label
_atom_site_aniso_U_11
_atom_site_aniso_U_22
_atom_site_aniso_U_33
_atom_site_aniso_U_12
_atom_site_aniso_U_13
_atom_site_aniso_U_23
S1 .0309(3) .0204(3) .0202(3) -.0028(2) .0047(2) -.0026(2)
S2 .0268(3) .0226(3) .0202(3) -.0024(2) .0037(2) -.0021(2)
O1 .0506(10) .0311(8) .0221(8) -.0116(8) .0107(7) -.0017(7)
O2 .0478(11) .0549(11) .0267(9) -.0211(9) .0157(8) -.0112(8)
N1 .0256(10) .0235(9) .0209(10) -.0022(8) .0049(7) -.0031(7)
N2 .0271(10) .0240(9) .0199(9) -.0018(8) .0029(7) -.0003(7)
C2 .0233(11) .0178(11) .0237(12) .0035(9) .0052(9) .0004(8)
C2' .0205(11) .0185(10) .0260(12) .0019(9) .0017(9) .0021(9)
C4 .0269(12) .0268(12) .0266(12) -.0048(9) .0053(10) -.0029(9)
C4' .0327(13) .0264(12) .0224(12) -.0041(10) -.0003(10) -.0009(9)
C5 .0288(12) .0290(12) .0233(12) -.0010(10) .0027(9) -.0075(9)
C5' .0349(13) .0265(12) .0243(12) -.0025(10) -.0016(10) -.0071(9)
C6 .0286(12) .0236(11) .0206(11) .0049(9) .0043(9) -.0002(8)
C6' .0270(12) .0298(12) .0204(11) .0032(9) .0026(9) -.0008(9)
C7 .0263(12) .0207(10) .0213(11) .0007(9) .0070(9) .0025(9)
C7' .0241(12) .0270(12) .0239(12) -.0010(9) .0046(9) -.0010(9)
C8 .0238(11) .0173(10) .0229(11) .0025(9) .0014(9) -.0019(8)
C8' .0238(12) .0214(11) .0217(11) .0018(9) -.0002(9) -.0007(9)
C9 .0245(11) .0213(11) .0204(11) .0044(9) .0054(9) -.0004(8)
C9' .0247(12) .0232(11) .0211(11) .0032(9) .0021(9) -.0003(8)
C10 .0256(12) .0213(11) .0225(12) .0016(9) .0072(9) .0006(9)
C10' .0268(12) .0229(11) .0197(11) .0000(9) .0065(9) .0012(8)
C11 .0272(12) .0200(11) .0233(11) .0054(9) .0055(9) -.0003(8)
C11' .0280(12) .0202(11) .0219(11) .0047(9) .0046(9) .0001(8)
C12 .0317(13) .0206(11) .0229(12) .0049(9) .0046(9) -.0019(9)
C12' .0337(13) .0252(11) .0227(12) .0015(10) .0078(10) -.0027(9)
C13 .0289(13) .0356(13) .0248(12) -.0099(10) .0101(10) -.0082(10)
C13' .0339(13) .0293(12) .0271(13) -.0081(10) .0075(10) .0003(9)
C14 .0450(15) .0343(14) .0371(14) -.0132(12) .0116(12) .0032(11)
C14' .0374(16) .0641(19) .0642(19) -.0083(14) .0174(14) .0048(15)
C15 .0330(13) .0263(12) .0212(12) -.0001(10) .0063(9) -.0008(9)
C15' .0306(13) .0421(14) .0269(13) .0003(11) .0073(10) -.0080(10)
C16 .0411(14) .0262(12) .0233(12) .0020(10) .0122(10) -.0032(9)
C16' .0329(13) .0423(14) .0226(12) -.0092(11) .0079(10) -.0023(10)
C17 .0385(15) .0410(14) .0395(14) .0056(11) .0119(11) .0001(11)
C17' .0383(15) .0627(17) .0360(15) -.0144(13) -.0011(12) .0102(13)
C18 .0557(17) .0401(14) .0332(14) .0024(12) .0193(12) -.0018(11)
C18' .0440(16) .086(2) .0302(15) -.0132(15) .0086(12) -.0060(14)
C19 .0561(17) .0275(13) .0380(14) .0057(12) .0198(12) -.0026(10)
C19' .085(2) .0409(15) .0356(15) -.0102(14) .0134(14) .0057(12)

loop_
_atom_type_symbol
_atom_type_description
_atom_type_scat_dispersion_real
_atom_type_scat_dispersion_imag
_atom_type_scat_source
C C .0033 .0016 'International Tables Vol C Tables 4.2.6.8 and 6.1.1.4'
H H .0000 .0000 'International Tables Vol C Tables 4.2.6.8 and 6.1.1.4'
N N .0061 .0033 'International Tables Vol C Tables 4.2.6.8 and 6.1.1.4'
O O .0106 .0060 'International Tables Vol C Tables 4.2.6.8 and 6.1.1.4'
S S .1246 .1234 'International Tables Vol C Tables 4.2.6.8 and 6.1.1.4'

loop_
_geom_angle_atom_site_label_1
_geom_angle_atom_site_label_2
_geom_angle_atom_site_label_3
_geom_angle
_geom_angle_publ_flag
C2 S1 C8 91.00(9) ?
C8' S2 C2' 90.90(10) ?
C2 N1 C9 114.95(17) ?
C2 N1 C13 122.58(16) ?
C9 N1 C13 121.86(16) ?
C2' N2 C9' 114.43(17) ?
C2' N2 C13' 123.13(17) ?
C9' N2 C13' 122.43(17) ?
N1 C2 C10 124.80(18) ?
N1 C2 S1 110.73(14) ?
C10 C2 S1 124.47(15) ?
N2 C2' C10' 125.44(18) ?
N2 C2' S2 110.89(14) ?
C10' C2' S2 123.66(16) ?
C5 C4 C9 118.1(2) ?
C5' C4' C9' 118.3(2) ?
C4 C5 C6 122.93(19) ?
C4' C5' C6' 122.62(19) ?
C5 C6 C7 118.09(19) ?
C5 C6 C15 120.53(18) ?
C7 C6 C15 121.37(19) ?
C5' C6' C7' 118.13(19) ?
C5' C6' C15' 121.50(18) ?
C7' C6' C15' 120.32(19) ?
C8 C7 C6 119.45(19) ?
C8' C7' C6' 119.47(19) ?
C7 C8 C9 121.48(18) ?
C7 C8 S1 127.42(16) ?
C9 C8 S1 111.08(15) ?
C7' C8' C9' 121.44(18) ?
C7' C8' S2 127.44(16) ?
C9' C8' S2 111.08(15) ?
C8 C9 C4 119.98(19) ?
C8 C9 N1 112.19(17) ?
C4 C9 N1 127.82(19) ?
C8' C9' C4' 119.99(19) ?
C8' C9' N2 112.68(17) ?
C4' C9' N2 127.30(19) ?
C2 C10 C11 127.24(19) y
C2' C10' C11' 126.60(19) y
C10 C11 C12 129.42(19) ?
C10 C11 C12' 140.75(19) ?
C12 C11 C12' 89.72(16) y
C10' C11' C12 139.38(19) ?
C10' C11' C12' 130.54(19) ?
C12 C11' C12' 90.07(16) y
O1 C12 C11' 136.93(19) ?
O1 C12 C11 132.77(19) ?
C11' C12 C11 90.13(16) y
O2 C12' C11' 133.7(2) ?
O2 C12' C11 136.32(19) ?
C11' C12' C11 89.92(16) y
N1 C13 C14 111.90(17) ?
N2 C13' C14' 112.25(18) ?
C6 C15 C16 116.62(17) ?
C6' C15' C16' 117.13(18) ?
C19 C16 C17 109.52(19) ?
C19 C16 C18 109.46(18) ?
C17 C16 C18 108.47(19) ?
C19 C16 C15 110.89(18) ?
C17 C16 C15 111.23(17) ?
C18 C16 C15 107.21(18) ?
C17' C16' C18' 109.33(18) ?
C17' C16' C19' 109.1(2) ?
C18' C16' C19' 108.5(2) ?
C17' C16' C15' 111.05(18) ?
C18' C16' C15' 108.31(19) ?
C19' C16' C15' 110.57(18) ?

loop_
_geom_bond_atom_site_label_1
_geom_bond_atom_site_label_2
_geom_bond_site_symmetry_2
_geom_bond_distance
_geom_bond_publ_flag
S1 C2 . 1.747(2) ?
S1 C8 . 1.7539(19) ?
S2 C8' . 1.750(2) ?
S2 C2' . 1.753(2) ?
O1 C12 . 1.235(2) ?
O2 C12' . 1.230(2) ?
N1 C2 . 1.365(2) ?
N1 C9 . 1.396(2) ?
N1 C13 . 1.475(2) ?
N2 C2' . 1.367(2) ?
N2 C9' . 1.396(2) ?
N2 C13' . 1.469(2) ?
C2 C10 . 1.383(3) y
C2' C10' . 1.381(3) y
C4 C5 . 1.380(3) ?
C4 C9 . 1.393(3) ?
C4' C5' . 1.383(3) ?
C4' C9' . 1.388(3) ?
C5 C6 . 1.396(3) ?
C5' C6' . 1.395(3) ?
C6 C7 . 1.400(3) ?
C6 C15 . 1.505(3) ?
C6' C7' . 1.401(3) ?
C6' C15' . 1.512(3) ?
C7 C8 . 1.382(3) ?
C7' C8' . 1.382(3) ?
C8 C9 . 1.389(3) ?
C8' C9' . 1.387(3) ?
C10 C11 . 1.387(3) y
C10' C11' . 1.398(3) y
C11 C12 . 1.466(3) y
C11 C12' . 1.468(3) y
C11' C12 . 1.461(3) y
C11' C12' . 1.465(3) y
C13 C14 . 1.515(3) ?
C13' C14' . 1.505(3) ?
C15 C16 . 1.547(3) ?
C15' C16' . 1.539(3) ?
C16 C19 . 1.526(3) ?
C16 C17 . 1.530(3) ?
C16 C18 . 1.531(3) ?
C16' C17' . 1.516(3) ?
C16' C18' . 1.526(3) ?
C16' C19' . 1.529(3) ?

loop_
_geom_torsion_atom_site_label_1
_geom_torsion_atom_site_label_2
_geom_torsion_atom_site_label_3
_geom_torsion_atom_site_label_4
_geom_torsion
_geom_torsion_publ_flag
C9 N1 C2 C10 176.57(18) ?
C13 N1 C2 C10 5.4(3) ?
C9 N1 C2 S1 -2.7(2) ?
C13 N1 C2 S1 -173.93(14) ?
C8 S1 C2 N1 2.14(14) ?
C8 S1 C2 C10 -177.16(18) ?
C9' N2 C2' C10' -178.27(18) ?
C13' N2 C2' C10' .7(3) ?
C9' N2 C2' S2 1.0(2) ?
C13' N2 C2' S2 179.94(15) ?
C8' S2 C2' N2 -1.33(15) ?
C8' S2 C2' C10' 177.97(18) ?
C9 C4 C5 C6 -.2(3) ?
C9' C4' C5' C6' -1.0(3) ?
C4 C5 C6 C7 1.2(3) ?
C4 C5 C6 C15 -177.89(19) ?
C4' C5' C6' C7' .2(3) ?
C4' C5' C6' C15' 177.7(2) ?
C5 C6 C7 C8 -1.3(3) ?
C15 C6 C7 C8 177.75(18) ?
C5' C6' C7' C8' .2(3) ?
C15' C6' C7' C8' -177.34(18) ?
C6 C7 C8 C9 .6(3) ?
C6 C7 C8 S1 -177.35(15) ?
C2 S1 C8 C7 176.98(19) ?
C2 S1 C8 C9 -1.10(15) ?
C6' C7' C8' C9' .4(3) ?
C6' C7' C8' S2 177.88(15) ?
C2' S2 C8' C7' -176.40(19) ?
C2' S2 C8' C9' 1.34(15) ?
C7 C8 C9 C4 .4(3) ?
S1 C8 C9 C4 178.62(16) ?
C7 C8 C9 N1 -178.41(17) ?
S1 C8 C9 N1 -.2(2) ?
C5 C4 C9 C8 -.6(3) ?
C5 C4 C9 N1 178.06(19) ?
C2 N1 C9 C8 1.9(2) ?
C13 N1 C9 C8 173.20(17) ?
C2 N1 C9 C4 -176.79(19) ?
C13 N1 C9 C4 -5.5(3) ?
C7' C8' C9' C4' -1.2(3) ?
S2 C8' C9' C4' -179.11(16) ?
C7' C8' C9' N2 176.86(18) ?
S2 C8' C9' N2 -1.0(2) ?
C5' C4' C9' C8' 1.5(3) ?
C5' C4' C9' N2 -176.26(19) ?
C2' N2 C9' C8' .0(2) ?
C13' N2 C9' C8' -178.92(17) ?
C2' N2 C9' C4' 177.92(19) ?
C13' N2 C9' C4' -1.0(3) ?
N1 C2 C10 C11 -175.54(19) ?
S1 C2 C10 C11 3.7(3) ?
N2 C2' C10' C11' 175.82(19) ?
S2 C2' C10' C11' -3.4(3) ?
C2 C10 C11 C12 175.0(2) ?
C2 C10 C11 C12' .0(4) ?
C2' C10' C11' C12 5.0(4) ?
C2' C10' C11' C12' -176.3(2) ?
C10' C11' C12 O1 6.6(5) ?
C12' C11' C12 O1 -172.4(3) ?
C10' C11' C12 C11 -177.9(3) ?
C12' C11' C12 C11 3.02(16) ?
C10 C11 C12 O1 -4.0(4) ?
C12' C11 C12 O1 172.8(2) ?
C10 C11 C12 C11' -179.8(2) ?
C12' C11 C12 C11' -3.01(16) ?
C10' C11' C12' O2 -3.9(4) ?
C12 C11' C12' O2 175.3(3) ?
C10' C11' C12' C11 177.8(2) ?
C12 C11' C12' C11 -3.02(16) ?
C10 C11 C12' O2 .9(5) ?
C12 C11 C12' O2 -175.2(3) ?
C10 C11 C12' C11' 179.1(3) ?
C12 C11 C12' C11' 3.00(16) ?
C2 N1 C13 C14 84.6(2) ?
C9 N1 C13 C14 -86.0(2) yes
C2' N2 C13' C14' 89.2(2) ?
C9' N2 C13' C14' -92.0(2) yes
C5 C6 C15 C16 90.1(2) ?
C7 C6 C15 C16 -89.0(2) yes
C5' C6' C15' C16' 87.0(3) ?
C7' C6' C15' C16' -95.5(2) yes
C6 C15 C16 C19 -54.4(2) ?
C6 C15 C16 C17 67.7(2) ?
C6 C15 C16 C18 -173.86(18) ?
C6' C15' C16' C17' -64.9(3) ?
C6' C15' C16' C18' 175.06(19) ?
C6' C15' C16' C19' 56.3(3) ?
